data_7152996
loop_
_publ_author_name
'Dudkin, Sergii'
'Iaroshenko, Viktor O.'
'Sosnovskikh, Vyacheslav Ya'
'Tolmachev, Andrey A.'
'Villinger, Alexander'
'Langer, Peter'

_publ_section_title
;
 Synthesis and reactivity of 5-polyfluoroalkyl-5-deazaalloxazines.
;
_journal_issue 32
_journal_name_full 'Organic &amp; biomolecular chemistry'
_journal_page_first 5351
_journal_page_last 5361
_journal_paper_doi 10.1039/c3ob26837c
_journal_volume 11
_journal_year 2013
_chemical_formula_moiety 'C16 H13 Cl F3 N3 O2'
_chemical_formula_sum 'C16 H13 Cl F3 N3 O2'
_chemical_formula_weight 371.74
_chemical_name_systematic
;
?
;
_space_group_IT_number 14
_symmetry_cell_setting monoclinic
_symmetry_Int_Tables_number 14
_symmetry_space_group_name_Hall '-P 2ybc'
_symmetry_space_group_name_H-M 'P 1 21/c 1'
_atom_sites_solution_hydrogens geom
_atom_sites_solution_primary direct
_atom_sites_solution_secondary difmap
_audit_creation_method SHELXL-97
_cell_angle_alpha 90.00
_cell_angle_beta 111.103(2)
_cell_angle_gamma 90.00
_cell_formula_units_Z 16
_cell_length_a 19.9679(8)
_cell_length_b 20.1167(8)
_cell_length_c 16.4722(7)
_cell_measurement_reflns_used 9932
_cell_measurement_temperature 173(2)
_cell_measurement_theta_max 53.869
_cell_measurement_theta_min 4.840
_cell_volume 6172.9(4)
_computing_cell_refinement 'Bruker Apex V7.51A'
_computing_data_collection 'Bruker Apex V7.51A'
_computing_data_reduction 'Bruker SAINT'
_computing_molecular_graphics 'ORTEP-3v2.01 (Farrugia, 1997)'
_computing_publication_material SHELXL-97
_computing_structure_refinement 'SHELXL-97 (Sheldrick, 1997)'
_computing_structure_solution 'SHELXS-97 (Sheldrick, 1997)'
_diffrn_ambient_temperature 173(2)
_diffrn_measured_fraction_theta_full 0.995
_diffrn_measured_fraction_theta_max 0.995
_diffrn_measurement_device_type 'Bruker-Nonius Apex X8-CCD-diffractometer'
_diffrn_measurement_method 'phi and omega scans'
_diffrn_radiation_monochromator graphite
_diffrn_radiation_source 'sealed tube'
_diffrn_radiation_type MoK\a
_diffrn_radiation_wavelength 0.71073
_diffrn_reflns_av_R_equivalents 0.0341
_diffrn_reflns_av_sigmaI/netI 0.0355
_diffrn_reflns_limit_h_max 25
_diffrn_reflns_limit_h_min -19
_diffrn_reflns_limit_k_max 25
_diffrn_reflns_limit_k_min -25
_diffrn_reflns_limit_l_max 16
_diffrn_reflns_limit_l_min -20
_diffrn_reflns_number 55556
_diffrn_reflns_theta_full 26.99
_diffrn_reflns_theta_max 26.99
_diffrn_reflns_theta_min 1.49
_exptl_absorpt_coefficient_mu 0.298
_exptl_absorpt_correction_T_max 0.9737
_exptl_absorpt_correction_T_min 0.8142
_exptl_absorpt_correction_type multi-scan
_exptl_absorpt_process_details '(SADABS; Sheldrick, 2004)'
_exptl_crystal_colour colourless
_exptl_crystal_density_diffrn 1.600
_exptl_crystal_density_method 'not measured'
_exptl_crystal_description block
_exptl_crystal_F_000 3040
_exptl_crystal_size_max 0.72
_exptl_crystal_size_mid 0.31
_exptl_crystal_size_min 0.09
_refine_diff_density_max 0.346
_refine_diff_density_min -0.396
_refine_diff_density_rms 0.053
_refine_ls_extinction_method none
_refine_ls_goodness_of_fit_ref 1.035
_refine_ls_hydrogen_treatment constr
_refine_ls_matrix_type full
_refine_ls_number_parameters 909
_refine_ls_number_reflns 13379
_refine_ls_number_restraints 0
_refine_ls_restrained_S_all 1.035
_refine_ls_R_factor_all 0.0643
_refine_ls_R_factor_gt 0.0418
_refine_ls_shift/su_max 0.001
_refine_ls_shift/su_mean 0.000
_refine_ls_structure_factor_coef Fsqd
_refine_ls_weighting_details 'calc w=1/[\s^2^(Fo^2^)+(0.0529P)^2^+1.5951P] where P=(Fo^2^+2Fc^2^)/3'
_refine_ls_weighting_scheme calc
_refine_ls_wR_factor_gt 0.1005
_refine_ls_wR_factor_ref 0.1095
_reflns_number_gt 10025
_reflns_number_total 13379
_reflns_threshold_expression >2\s(I)
_cod_data_source_file c3ob26837c.txt
_cod_data_source_block is_sd284
_cod_original_sg_symbol_H-M 'P 21/c'
_cod_database_code 7152996

loop_
_symmetry_equiv_pos_as_xyz
'x, y, z'
'-x, y+1/2, -z+1/2'
'-x, -y, -z'
'x, -y-1/2, z-1/2'

loop_
_atom_site_label
_atom_site_type_symbol
_atom_site_fract_x
_atom_site_fract_y
_atom_site_fract_z
_atom_site_U_iso_or_equiv
_atom_site_adp_type
_atom_site_occupancy
_atom_site_symmetry_multiplicity
_atom_site_calc_flag
_atom_site_refinement_flags
Cl1 Cl 1.07316(3) 0.50079(3) 0.67032(4) 0.04114(14) Uani 1 1 d .
F1 F 0.63895(6) 0.69493(5) 0.65684(8) 0.0346(3) Uani 1 1 d .
F2 F 0.71777(7) 0.76460(5) 0.65601(8) 0.0372(3) Uani 1 1 d .
F3 F 0.63659(6) 0.73577(6) 0.53478(8) 0.0384(3) Uani 1 1 d .
N1 N 0.82860(8) 0.55697(7) 0.61276(10) 0.0229(3) Uani 1 1 d .
N2 N 0.75658(8) 0.47926(7) 0.64386(11) 0.0262(4) Uani 1 1 d .
N3 N 0.64020(8) 0.50487(7) 0.63942(11) 0.0286(4) Uani 1 1 d .
O1 O 0.58435(7) 0.59469(7) 0.56142(9) 0.0342(3) Uani 1 1 d .
O2 O 0.69182(8) 0.40496(6) 0.68883(10) 0.0376(4) Uani 1 1 d .
C1 C 0.64012(10) 0.56631(9) 0.60116(13) 0.0264(4) Uani 1 1 d .
C2 C 0.71199(9) 0.59161(8) 0.61006(12) 0.0219(4) Uani 1 1 d .
C3 C 0.72861(10) 0.65765(8) 0.60315(12) 0.0217(4) Uani 1 1 d .
C4 C 0.79429(10) 0.67424(8) 0.59267(12) 0.0218(4) Uani 1 1 d .
C5 C 0.81398(10) 0.73969(9) 0.57590(12) 0.0263(4) Uani 1 1 d .
H5 H 0.7831 0.7762 0.5736 0.032 Uiso 1 1 calc R
C6 C 0.87668(11) 0.74982(9) 0.56326(12) 0.0297(4) Uani 1 1 d .
H6 H 0.8893 0.7936 0.5524 0.036 Uiso 1 1 calc R
C7 C 0.92362(11) 0.69677(10) 0.56587(13) 0.0300(4) Uani 1 1 d .
H7 H 0.9674 0.7056 0.5574 0.036 Uiso 1 1 calc R
C8 C 0.90719(10) 0.63272(9) 0.58039(12) 0.0259(4) Uani 1 1 d .
C9 C 0.84190(10) 0.62067(8) 0.59470(11) 0.0223(4) Uani 1 1 d .
C10 C 0.76704(10) 0.54387(8) 0.62079(11) 0.0212(4) Uani 1 1 d .
C11 C 0.69684(10) 0.45954(9) 0.66033(13) 0.0275(4) Uani 1 1 d .
C12 C 0.67932(10) 0.71272(9) 0.61164(13) 0.0262(4) Uani 1 1 d .
C13 C 0.95716(10) 0.57626(10) 0.58018(13) 0.0307(4) Uani 1 1 d .
H13A H 0.9882 0.5901 0.5480 0.037 Uiso 1 1 calc R
H13B H 0.9285 0.5375 0.5497 0.037 Uiso 1 1 calc R
C14 C 1.00359(11) 0.55629(10) 0.67182(14) 0.0333(5) Uani 1 1 d .
H14A H 0.9736 0.5343 0.7004 0.040 Uiso 1 1 calc R
H14B H 1.0252 0.5965 0.7059 0.040 Uiso 1 1 calc R
C15 C 0.81442(11) 0.43023(9) 0.65897(15) 0.0361(5) Uani 1 1 d .
H15A H 0.7946 0.3853 0.6550 0.054 Uiso 1 1 calc R
H15B H 0.8508 0.4370 0.7170 0.054 Uiso 1 1 calc R
H15C H 0.8365 0.4358 0.6150 0.054 Uiso 1 1 calc R
C16 C 0.57204(11) 0.48083(11) 0.64284(17) 0.0411(5) Uani 1 1 d .
H16A H 0.5439 0.5186 0.6506 0.062 Uiso 1 1 calc R
H16B H 0.5815 0.4500 0.6918 0.062 Uiso 1 1 calc R
H16C H 0.5451 0.4578 0.5884 0.062 Uiso 1 1 calc R
Cl2 Cl 0.55477(3) 0.84777(2) 0.63058(4) 0.03987(14) Uani 1 1 d .
F4 F 0.13616(6) 0.65229(5) 0.64368(7) 0.0311(3) Uani 1 1 d .
F5 F 0.13285(7) 0.60573(6) 0.52451(8) 0.0432(3) Uani 1 1 d .
F6 F 0.21580(7) 0.58269(5) 0.64702(9) 0.0405(3) Uani 1 1 d .
N4 N 0.31968(8) 0.78542(7) 0.57436(10) 0.0216(3) Uani 1 1 d .
N5 N 0.24892(8) 0.86682(7) 0.59879(10) 0.0245(3) Uani 1 1 d .
N6 N 0.13261(8) 0.84507(7) 0.59649(10) 0.0248(3) Uani 1 1 d .
O3 O 0.07919(7) 0.74739(6) 0.54405(9) 0.0300(3) Uani 1 1 d .
O4 O 0.18058(8) 0.94880(6) 0.62378(10) 0.0374(4) Uani 1 1 d .
C17 C 0.13438(10) 0.77920(9) 0.57361(11) 0.0224(4) Uani 1 1 d .
C18 C 0.20635(9) 0.75292(8) 0.58377(11) 0.0193(4) Uani 1 1 d .
C19 C 0.22370(10) 0.68630(8) 0.58371(11) 0.0205(4) Uani 1 1 d .
C20 C 0.28845(9) 0.66777(8) 0.57223(11) 0.0216(4) Uani 1 1 d .
C21 C 0.31037(11) 0.60122(9) 0.56452(13) 0.0288(4) Uani 1 1 d .
H21 H 0.2813 0.5650 0.5687 0.035 Uiso 1 1 calc R
C22 C 0.37275(11) 0.58941(10) 0.55122(14) 0.0339(5) Uani 1 1 d .
H22 H 0.3870 0.5448 0.5474 0.041 Uiso 1 1 calc R
C23 C 0.41644(11) 0.64147(10) 0.54295(13) 0.0327(5) Uani 1 1 d .
H23 H 0.4595 0.6315 0.5335 0.039 Uiso 1 1 calc R
C24 C 0.39817(10) 0.70649(9) 0.54829(12) 0.0258(4) Uani 1 1 d .
C25 C 0.33387(9) 0.72039(8) 0.56419(11) 0.0215(4) Uani 1 1 d .
C26 C 0.25947(9) 0.79998(8) 0.58467(11) 0.0204(4) Uani 1 1 d .
C27 C 0.18746(10) 0.89062(9) 0.60836(12) 0.0259(4) Uani 1 1 d .
C28 C 0.17597(10) 0.63233(9) 0.59874(12) 0.0247(4) Uani 1 1 d .
C29 C 0.44609(10) 0.76267(10) 0.54151(13) 0.0286(4) Uani 1 1 d .
H29A H 0.4165 0.7997 0.5075 0.034 Uiso 1 1 calc R
H29B H 0.4780 0.7471 0.5113 0.034 Uiso 1 1 calc R
C30 C 0.49048(11) 0.78622(11) 0.63214(14) 0.0348(5) Uani 1 1 d .
H30A H 0.5159 0.7478 0.6675 0.042 Uiso 1 1 calc R
H30B H 0.4583 0.8051 0.6600 0.042 Uiso 1 1 calc R
C31 C 0.30645(11) 0.91418(9) 0.60577(15) 0.0343(5) Uani 1 1 d .
H31A H 0.2911 0.9591 0.6143 0.051 Uiso 1 1 calc R
H31B H 0.3172 0.9130 0.5523 0.051 Uiso 1 1 calc R
H31C H 0.3495 0.9022 0.6554 0.051 Uiso 1 1 calc R
C32 C 0.06202(11) 0.87222(10) 0.58738(15) 0.0367(5) Uani 1 1 d .
H32A H 0.0681 0.9161 0.6149 0.055 Uiso 1 1 calc R
H32B H 0.0383 0.8424 0.6157 0.055 Uiso 1 1 calc R
H32C H 0.0325 0.8763 0.5255 0.055 Uiso 1 1 calc R
Cl3 Cl 1.02350(3) 0.63267(3) 0.28434(4) 0.04743(15) Uani 1 1 d .
F7 F 0.64119(7) 0.89446(6) 0.30370(8) 0.0443(3) Uani 1 1 d .
F8 F 0.65589(6) 0.85176(5) 0.42978(8) 0.0352(3) Uani 1 1 d .
F9 F 0.73069(7) 0.92132(5) 0.41755(9) 0.0431(3) Uani 1 1 d .
N7 N 0.82522(8) 0.70933(7) 0.35473(10) 0.0253(3) Uani 1 1 d .
N8 N 0.74339(9) 0.63202(7) 0.36286(11) 0.0283(4) Uani 1 1 d .
N9 N 0.63011(9) 0.66164(7) 0.36397(11) 0.0280(4) Uani 1 1 d .
O7 O 0.88235(7) 0.11507(6) 0.58270(9) 0.0296(3) Uani 1 1 d .
O8 O 0.82172(8) -0.09793(6) 0.61206(10) 0.0386(4) Uani 1 1 d .
C33 C 0.63766(10) 0.72800(9) 0.34565(12) 0.0236(4) Uani 1 1 d .
C34 C 0.71115(9) 0.74868(8) 0.35605(11) 0.0205(4) Uani 1 1 d .
C35 C 0.73356(10) 0.81398(8) 0.35864(11) 0.0211(4) Uani 1 1 d .
C36 C 0.80042(10) 0.82871(9) 0.35006(12) 0.0236(4) Uani 1 1 d .
C37 C 0.82527(11) 0.89340(9) 0.33982(13) 0.0307(4) Uani 1 1 d .
H37 H 0.7959 0.9311 0.3373 0.037 Uiso 1 1 calc R
C38 C 0.89075(12) 0.90139(11) 0.33363(15) 0.0387(5) Uani 1 1 d .
H38 H 0.9059 0.9446 0.3247 0.046 Uiso 1 1 calc R
C39 C 0.93652(12) 0.84710(11) 0.34007(15) 0.0408(5) Uani 1 1 d .
H39 H 0.9830 0.8547 0.3386 0.049 Uiso 1 1 calc R
C40 C 0.91568(11) 0.78383(10) 0.34846(14) 0.0334(5) Uani 1 1 d .
C41 C 0.84521(10) 0.77340(9) 0.34963(12) 0.0254(4) Uani 1 1 d .
C42 C 0.76142(10) 0.69827(8) 0.35655(12) 0.0218(4) Uani 1 1 d .
C43 C 0.68113(11) 0.61274(9) 0.37306(14) 0.0314(5) Uani 1 1 d .
C44 C 0.68933(11) 0.87002(9) 0.37657(13) 0.0275(4) Uani 1 1 d .
C45 C 0.96616(11) 0.72568(11) 0.35816(14) 0.0371(5) Uani 1 1 d .
H45A H 1.0164 0.7413 0.3845 0.044 Uiso 1 1 calc R
H45B H 0.9579 0.6922 0.3976 0.044 Uiso 1 1 calc R
C46 C 0.95480(12) 0.69425(12) 0.27171(15) 0.0422(5) Uani 1 1 d .
H46A H 0.9569 0.7287 0.2297 0.051 Uiso 1 1 calc R
H46B H 0.9069 0.6731 0.2488 0.051 Uiso 1 1 calc R
C47 C 0.79530(12) 0.57973(10) 0.36428(16) 0.0413(6) Uani 1 1 d .
H47A H 0.7701 0.5372 0.3473 0.062 Uiso 1 1 calc R
H47B H 0.8314 0.5760 0.4231 0.062 Uiso 1 1 calc R
H47C H 0.8190 0.5911 0.3234 0.062 Uiso 1 1 calc R
C48 C 0.55893(11) 0.63921(11) 0.35988(15) 0.0390(5) Uani 1 1 d .
H48A H 0.5315 0.6232 0.3010 0.058 Uiso 1 1 calc R
H48B H 0.5334 0.6764 0.3742 0.058 Uiso 1 1 calc R
H48C H 0.5645 0.6031 0.4017 0.058 Uiso 1 1 calc R
Cl4 Cl 0.44390(3) 0.00076(3) 0.59769(5) 0.04996(17) Uani 1 1 d .
F10 F 0.83367(6) 0.26200(5) 0.73423(7) 0.0274(2) Uani 1 1 d .
F11 F 0.90326(5) 0.19067(5) 0.71318(7) 0.0284(3) Uani 1 1 d .
F12 F 0.83355(6) 0.24838(5) 0.60501(7) 0.0330(3) Uani 1 1 d .
N10 N 0.68000(8) 0.06341(7) 0.65918(10) 0.0226(3) Uani 1 1 d .
N11 N 0.74900(8) -0.01640(7) 0.62823(10) 0.0257(4) Uani 1 1 d .
N12 N 0.85500(9) 0.00902(7) 0.60359(11) 0.0265(4) Uani 1 1 d .
O5 O 0.58588(7) 0.76448(6) 0.32068(9) 0.0315(3) Uani 1 1 d .
O6 O 0.67015(9) 0.55541(7) 0.38785(12) 0.0492(4) Uani 1 1 d .
C49 C 0.84611(9) 0.07714(8) 0.60711(11) 0.0221(4) Uani 1 1 d .
C50 C 0.78873(9) 0.09860(8) 0.63861(11) 0.0196(4) Uani 1 1 d .
C51 C 0.77833(9) 0.16357(8) 0.66050(11) 0.0190(4) Uani 1 1 d .
C52 C 0.71334(9) 0.18081(8) 0.67234(11) 0.0206(4) Uani 1 1 d .
C53 C 0.69110(10) 0.24710(9) 0.68166(12) 0.0252(4) Uani 1 1 d .
H53 H 0.7202 0.2837 0.6789 0.030 Uiso 1 1 calc R
C54 C 0.62856(11) 0.25771(9) 0.69441(13) 0.0302(4) Uani 1 1 d .
H54 H 0.6141 0.3020 0.6996 0.036 Uiso 1 1 calc R
C55 C 0.58447(11) 0.20473(10) 0.70015(13) 0.0305(4) Uani 1 1 d .
H55 H 0.5422 0.2137 0.7120 0.037 Uiso 1 1 calc R
C56 C 0.60177(10) 0.14031(9) 0.68891(12) 0.0255(4) Uani 1 1 d .
C57 C 0.66598(9) 0.12783(8) 0.67264(11) 0.0213(4) Uani 1 1 d .
C58 C 0.73762(9) 0.05028(8) 0.64192(11) 0.0203(4) Uani 1 1 d .
C59 C 0.80923(10) -0.03925(9) 0.61557(12) 0.0260(4) Uani 1 1 d .
C60 C 0.83752(10) 0.21581(8) 0.67745(11) 0.0214(4) Uani 1 1 d .
C61 C 0.55262(11) 0.08382(10) 0.69062(14) 0.0311(4) Uani 1 1 d .
H61A H 0.5228 0.0970 0.7247 0.037 Uiso 1 1 calc R
H61B H 0.5815 0.0446 0.7190 0.037 Uiso 1 1 calc R
C62 C 0.50490(11) 0.06642(11) 0.59882(15) 0.0402(5) Uani 1 1 d .
H62A H 0.5350 0.0525 0.5654 0.048 Uiso 1 1 calc R
H62B H 0.4773 0.1062 0.5702 0.048 Uiso 1 1 calc R
C63 C 0.69496(11) -0.06551(9) 0.63015(15) 0.0346(5) Uani 1 1 d .
H63A H 0.6505 -0.0583 0.5803 0.052 Uiso 1 1 calc R
H63B H 0.6855 -0.0605 0.6842 0.052 Uiso 1 1 calc R
H63C H 0.7130 -0.1104 0.6273 0.052 Uiso 1 1 calc R
C64 C 0.91543(12) -0.01550(10) 0.58112(16) 0.0376(5) Uani 1 1 d .
H64A H 0.9382 -0.0530 0.6190 0.056 Uiso 1 1 calc R
H64B H 0.9506 0.0203 0.5891 0.056 Uiso 1 1 calc R
H64C H 0.8978 -0.0301 0.5203 0.056 Uiso 1 1 calc R

loop_
_atom_site_aniso_label
_atom_site_aniso_U_11
_atom_site_aniso_U_22
_atom_site_aniso_U_33
_atom_site_aniso_U_23
_atom_site_aniso_U_13
_atom_site_aniso_U_12
Cl1 0.0305(3) 0.0374(3) 0.0585(4) 0.0078(2) 0.0196(2) 0.0096(2)
F1 0.0392(7) 0.0307(6) 0.0439(7) 0.0037(5) 0.0270(6) 0.0091(5)
F2 0.0432(7) 0.0230(5) 0.0495(8) -0.0103(5) 0.0216(6) -0.0003(5)
F3 0.0418(7) 0.0390(7) 0.0333(7) 0.0097(5) 0.0123(5) 0.0213(5)
N1 0.0192(8) 0.0210(7) 0.0289(9) -0.0010(6) 0.0092(6) 0.0019(6)
N2 0.0245(9) 0.0170(7) 0.0380(9) 0.0029(6) 0.0121(7) 0.0026(6)
N3 0.0219(9) 0.0249(8) 0.0404(10) 0.0011(7) 0.0129(7) -0.0026(6)
O1 0.0196(7) 0.0386(8) 0.0434(9) 0.0071(6) 0.0104(6) 0.0063(6)
O2 0.0411(9) 0.0219(7) 0.0524(10) 0.0044(6) 0.0200(7) -0.0045(6)
C1 0.0243(10) 0.0257(9) 0.0312(11) -0.0010(8) 0.0125(8) 0.0015(7)
C2 0.0201(9) 0.0213(8) 0.0246(9) 0.0001(7) 0.0084(7) 0.0025(7)
C3 0.0217(10) 0.0202(8) 0.0229(9) 0.0015(7) 0.0079(7) 0.0035(7)
C4 0.0224(10) 0.0201(8) 0.0226(9) -0.0003(7) 0.0076(7) -0.0005(7)
C5 0.0292(11) 0.0215(9) 0.0264(10) 0.0001(7) 0.0078(8) -0.0020(7)
C6 0.0328(12) 0.0270(10) 0.0275(10) 0.0005(8) 0.0087(8) -0.0077(8)
C7 0.0238(11) 0.0393(11) 0.0278(10) 0.0015(8) 0.0103(8) -0.0061(8)
C8 0.0199(10) 0.0322(10) 0.0265(10) -0.0006(8) 0.0095(7) -0.0003(8)
C9 0.0208(9) 0.0240(9) 0.0215(9) -0.0012(7) 0.0068(7) 0.0005(7)
C10 0.0208(9) 0.0168(8) 0.0251(9) -0.0009(7) 0.0073(7) 0.0013(7)
C11 0.0269(11) 0.0227(9) 0.0330(11) -0.0016(8) 0.0108(8) -0.0049(7)
C12 0.0276(11) 0.0225(9) 0.0297(10) 0.0027(7) 0.0119(8) 0.0049(7)
C13 0.0207(10) 0.0387(11) 0.0362(11) -0.0028(9) 0.0146(8) 0.0015(8)
C14 0.0248(11) 0.0354(11) 0.0391(12) -0.0037(9) 0.0107(9) 0.0043(8)
C15 0.0349(12) 0.0230(9) 0.0532(14) 0.0054(9) 0.0194(10) 0.0083(8)
C16 0.0271(12) 0.0396(12) 0.0612(16) 0.0061(11) 0.0213(11) -0.0066(9)
Cl2 0.0308(3) 0.0332(3) 0.0573(4) -0.0016(2) 0.0179(2) -0.0076(2)
F4 0.0388(7) 0.0266(5) 0.0367(7) -0.0004(5) 0.0240(5) -0.0061(5)
F5 0.0469(8) 0.0492(7) 0.0357(7) -0.0180(6) 0.0176(6) -0.0291(6)
F6 0.0468(8) 0.0244(6) 0.0575(8) 0.0126(5) 0.0273(6) 0.0017(5)
N4 0.0191(8) 0.0207(7) 0.0246(8) 0.0016(6) 0.0074(6) -0.0010(6)
N5 0.0217(8) 0.0165(7) 0.0362(9) -0.0007(6) 0.0116(7) -0.0023(6)
N6 0.0220(8) 0.0240(8) 0.0313(9) 0.0044(6) 0.0129(7) 0.0031(6)
O3 0.0201(7) 0.0354(7) 0.0338(8) -0.0016(6) 0.0089(6) -0.0055(6)
O4 0.0397(9) 0.0215(7) 0.0536(10) -0.0016(6) 0.0198(7) 0.0043(6)
C17 0.0221(10) 0.0260(9) 0.0208(9) 0.0031(7) 0.0097(7) -0.0002(7)
C18 0.0188(9) 0.0203(8) 0.0183(8) -0.0003(6) 0.0061(7) -0.0029(7)
C19 0.0219(9) 0.0206(8) 0.0184(9) -0.0002(7) 0.0066(7) -0.0036(7)
C20 0.0198(9) 0.0217(8) 0.0218(9) -0.0001(7) 0.0056(7) -0.0001(7)
C21 0.0289(11) 0.0232(9) 0.0333(11) -0.0025(8) 0.0100(8) -0.0006(8)
C22 0.0322(12) 0.0262(10) 0.0429(12) -0.0034(9) 0.0130(9) 0.0070(8)
C23 0.0251(11) 0.0367(11) 0.0374(12) -0.0032(9) 0.0126(9) 0.0050(8)
C24 0.0200(10) 0.0320(10) 0.0256(10) -0.0013(8) 0.0084(8) -0.0002(7)
C25 0.0184(9) 0.0228(8) 0.0207(9) -0.0001(7) 0.0041(7) -0.0011(7)
C26 0.0200(9) 0.0187(8) 0.0214(9) 0.0025(7) 0.0059(7) -0.0016(7)
C27 0.0265(10) 0.0224(9) 0.0288(10) 0.0021(7) 0.0100(8) 0.0013(7)
C28 0.0265(10) 0.0212(8) 0.0277(10) -0.0028(7) 0.0113(8) -0.0038(7)
C29 0.0198(10) 0.0360(10) 0.0332(11) 0.0016(8) 0.0133(8) -0.0004(8)
C30 0.0220(11) 0.0467(12) 0.0349(12) 0.0019(9) 0.0093(8) -0.0102(9)
C31 0.0308(11) 0.0199(9) 0.0537(14) -0.0023(9) 0.0170(10) -0.0093(8)
C32 0.0281(11) 0.0376(11) 0.0507(14) 0.0030(10) 0.0221(10) 0.0070(9)
Cl3 0.0390(3) 0.0468(3) 0.0639(4) -0.0048(3) 0.0275(3) 0.0068(2)
F7 0.0511(8) 0.0404(7) 0.0402(7) 0.0105(5) 0.0152(6) 0.0284(6)
F8 0.0427(7) 0.0295(6) 0.0430(7) -0.0030(5) 0.0269(6) 0.0048(5)
F9 0.0536(8) 0.0238(6) 0.0604(9) -0.0149(5) 0.0306(7) -0.0056(5)
N7 0.0222(9) 0.0238(8) 0.0300(9) -0.0011(6) 0.0093(7) 0.0042(6)
N8 0.0274(9) 0.0163(7) 0.0402(10) -0.0011(6) 0.0109(7) 0.0030(6)
N9 0.0239(9) 0.0260(8) 0.0354(9) 0.0024(7) 0.0120(7) -0.0036(6)
O7 0.0306(8) 0.0286(7) 0.0368(8) 0.0005(6) 0.0210(6) -0.0030(6)
O8 0.0399(9) 0.0194(7) 0.0557(10) -0.0013(6) 0.0162(7) 0.0062(6)
C33 0.0222(10) 0.0240(9) 0.0246(10) -0.0011(7) 0.0084(7) 0.0006(7)
C34 0.0190(9) 0.0202(8) 0.0212(9) -0.0005(7) 0.0060(7) 0.0026(7)
C35 0.0215(9) 0.0193(8) 0.0214(9) -0.0003(7) 0.0063(7) 0.0034(7)
C36 0.0221(10) 0.0242(9) 0.0237(9) -0.0022(7) 0.0073(7) -0.0005(7)
C37 0.0333(12) 0.0230(9) 0.0358(11) -0.0005(8) 0.0124(9) -0.0026(8)
C38 0.0396(13) 0.0352(11) 0.0435(13) -0.0001(9) 0.0175(10) -0.0128(9)
C39 0.0281(12) 0.0495(13) 0.0479(14) -0.0037(10) 0.0174(10) -0.0115(10)
C40 0.0242(11) 0.0410(11) 0.0360(12) -0.0035(9) 0.0120(9) -0.0008(9)
C41 0.0206(10) 0.0267(9) 0.0283(10) -0.0014(7) 0.0079(8) 0.0000(7)
C42 0.0204(10) 0.0196(8) 0.0240(9) -0.0017(7) 0.0064(7) 0.0016(7)
C43 0.0328(12) 0.0217(9) 0.0373(12) 0.0021(8) 0.0096(9) -0.0010(8)
C44 0.0309(11) 0.0203(9) 0.0329(11) 0.0010(8) 0.0132(8) 0.0047(8)
C45 0.0205(11) 0.0572(14) 0.0329(11) 0.0002(10) 0.0088(8) 0.0033(9)
C46 0.0322(13) 0.0542(14) 0.0363(13) -0.0021(10) 0.0078(10) 0.0041(10)
C47 0.0424(14) 0.0229(10) 0.0585(15) -0.0033(9) 0.0179(11) 0.0114(9)
C48 0.0269(12) 0.0427(12) 0.0484(14) 0.0096(10) 0.0147(10) -0.0073(9)
Cl4 0.0348(3) 0.0341(3) 0.0871(5) -0.0171(3) 0.0294(3) -0.0134(2)
F10 0.0278(6) 0.0212(5) 0.0330(6) -0.0068(4) 0.0106(5) -0.0056(4)
F11 0.0185(6) 0.0288(5) 0.0364(6) -0.0020(5) 0.0080(5) -0.0024(4)
F12 0.0405(7) 0.0303(6) 0.0283(6) 0.0070(5) 0.0124(5) -0.0117(5)
N10 0.0219(8) 0.0199(7) 0.0262(8) -0.0020(6) 0.0090(6) -0.0026(6)
N11 0.0259(9) 0.0161(7) 0.0353(9) -0.0022(6) 0.0115(7) -0.0017(6)
N12 0.0264(9) 0.0223(8) 0.0340(9) -0.0001(6) 0.0147(7) 0.0037(6)
O5 0.0203(7) 0.0332(7) 0.0390(8) 0.0011(6) 0.0082(6) 0.0050(6)
O6 0.0519(11) 0.0237(7) 0.0744(12) 0.0093(7) 0.0256(9) -0.0038(7)
C49 0.0205(10) 0.0236(9) 0.0218(9) -0.0006(7) 0.0070(7) 0.0002(7)
C50 0.0186(9) 0.0201(8) 0.0199(9) 0.0016(7) 0.0065(7) 0.0002(7)
C51 0.0187(9) 0.0173(8) 0.0200(9) 0.0018(6) 0.0057(7) -0.0025(6)
C52 0.0196(9) 0.0198(8) 0.0221(9) -0.0007(7) 0.0069(7) 0.0000(7)
C53 0.0228(10) 0.0200(8) 0.0305(10) -0.0017(7) 0.0067(8) 0.0011(7)
C54 0.0284(11) 0.0226(9) 0.0384(12) -0.0053(8) 0.0107(9) 0.0050(8)
C55 0.0214(10) 0.0365(11) 0.0355(11) -0.0043(8) 0.0126(8) 0.0027(8)
C56 0.0199(10) 0.0282(9) 0.0285(10) -0.0027(8) 0.0088(8) -0.0021(7)
C57 0.0187(9) 0.0219(8) 0.0228(9) -0.0014(7) 0.0067(7) -0.0016(7)
C58 0.0197(9) 0.0172(8) 0.0231(9) -0.0005(7) 0.0068(7) -0.0011(7)
C59 0.0266(10) 0.0210(9) 0.0285(10) -0.0012(7) 0.0076(8) 0.0013(7)
C60 0.0214(10) 0.0201(8) 0.0234(9) 0.0006(7) 0.0091(7) -0.0022(7)
C61 0.0244(11) 0.0339(10) 0.0410(12) -0.0006(9) 0.0191(9) -0.0041(8)
C62 0.0268(12) 0.0449(12) 0.0512(14) -0.0060(10) 0.0170(10) -0.0137(9)
C63 0.0349(12) 0.0195(9) 0.0505(13) -0.0024(8) 0.0167(10) -0.0088(8)
C64 0.0342(12) 0.0324(11) 0.0541(14) -0.0020(10) 0.0253(10) 0.0088(9)

loop_
_atom_type_symbol
_atom_type_description
_atom_type_scat_dispersion_real
_atom_type_scat_dispersion_imag
_atom_type_scat_source
C C 0.0033 0.0016 'International Tables Vol C Tables 4.2.6.8 and 6.1.1.4'
H H 0.0000 0.0000 'International Tables Vol C Tables 4.2.6.8 and 6.1.1.4'
N N 0.0061 0.0033 'International Tables Vol C Tables 4.2.6.8 and 6.1.1.4'
O O 0.0106 0.0060 'International Tables Vol C Tables 4.2.6.8 and 6.1.1.4'
F F 0.0171 0.0103 'International Tables Vol C Tables 4.2.6.8 and 6.1.1.4'
Cl Cl 0.1484 0.1585 'International Tables Vol C Tables 4.2.6.8 and 6.1.1.4'

loop_
_geom_angle_atom_site_label_1
_geom_angle_atom_site_label_2
_geom_angle_atom_site_label_3
_geom_angle
C10 N1 C9 118.36(15)
C11 N2 C10 123.39(15)
C11 N2 C15 117.26(15)
C10 N2 C15 119.14(16)
C1 N3 C11 124.23(16)
C1 N3 C16 117.56(16)
C11 N3 C16 117.15(16)
O1 C1 N3 121.03(18)
O1 C1 C2 124.14(17)
N3 C1 C2 114.78(16)
C3 C2 C10 117.46(16)
C3 C2 C1 125.10(16)
C10 C2 C1 117.31(15)
C2 C3 C4 119.60(16)
C2 C3 C12 120.61(17)
C4 C3 C12 119.70(15)
C3 C4 C5 124.70(16)
C3 C4 C9 117.04(15)
C5 C4 C9 118.17(17)
C6 C5 C4 120.09(17)
C6 C5 H5 120.0
C4 C5 H5 120.0
C5 C6 C7 121.42(17)
C5 C6 H6 119.3
C7 C6 H6 119.3
C8 C7 C6 121.20(19)
C8 C7 H7 119.4
C6 C7 H7 119.4
C7 C8 C9 118.59(17)
C7 C8 C13 120.38(18)
C9 C8 C13 121.03(16)
N1 C9 C8 117.21(16)
N1 C9 C4 122.25(17)
C8 C9 C4 120.51(16)
N1 C10 N2 117.03(15)
N1 C10 C2 124.28(16)
N2 C10 C2 118.67(16)
O2 C11 N2 122.47(18)
O2 C11 N3 120.96(18)
N2 C11 N3 116.53(16)
F1 C12 F3 108.48(16)
F1 C12 F2 104.32(15)
F3 C12 F2 106.97(14)
F1 C12 C3 113.49(15)
F3 C12 C3 112.39(15)
F2 C12 C3 110.70(15)
C8 C13 C14 111.39(16)
C8 C13 H13A 109.3
C14 C13 H13A 109.3
C8 C13 H13B 109.3
C14 C13 H13B 109.3
H13A C13 H13B 108.0
C13 C14 Cl1 110.59(15)
C13 C14 H14A 109.5
Cl1 C14 H14A 109.5
C13 C14 H14B 109.5
Cl1 C14 H14B 109.5
H14A C14 H14B 108.1
N2 C15 H15A 109.5
N2 C15 H15B 109.5
H15A C15 H15B 109.5
N2 C15 H15C 109.5
H15A C15 H15C 109.5
H15B C15 H15C 109.5
N3 C16 H16A 109.5
N3 C16 H16B 109.5
H16A C16 H16B 109.5
N3 C16 H16C 109.5
H16A C16 H16C 109.5
H16B C16 H16C 109.5
C26 N4 C25 118.26(15)
C27 N5 C26 123.27(15)
C27 N5 C31 118.07(15)
C26 N5 C31 118.64(15)
C17 N6 C27 125.14(16)
C17 N6 C32 116.55(15)
C27 N6 C32 116.68(15)
O3 C17 N6 120.41(17)
O3 C17 C18 124.05(16)
N6 C17 C18 115.48(15)
C19 C18 C26 117.38(16)
C19 C18 C17 125.29(16)
C26 C18 C17 117.00(15)
C18 C19 C20 119.58(16)
C18 C19 C28 121.24(16)
C20 C19 C28 119.15(15)
C19 C20 C21 125.44(16)
C19 C20 C25 117.09(15)
C21 C20 C25 117.42(17)
C22 C21 C20 120.36(18)
C22 C21 H21 119.8
C20 C21 H21 119.8
C21 C22 C23 121.55(18)
C21 C22 H22 119.2
C23 C22 H22 119.2
C24 C23 C22 121.22(19)
C24 C23 H23 119.4
C22 C23 H23 119.4
C23 C24 C25 118.48(17)
C23 C24 C29 121.29(18)
C25 C24 C29 120.17(16)
N4 C25 C24 116.84(16)
N4 C25 C20 122.17(17)
C24 C25 C20 120.94(16)
N4 C26 N5 116.07(15)
N4 C26 C18 124.67(16)
N5 C26 C18 119.25(16)
O4 C27 N5 122.04(17)
O4 C27 N6 121.51(18)
N5 C27 N6 116.42(15)
F4 C28 F5 108.37(15)
F4 C28 F6 103.89(15)
F5 C28 F6 107.14(14)
F4 C28 C19 114.22(14)
F5 C28 C19 111.95(15)
F6 C28 C19 110.75(15)
C24 C29 C30 108.86(16)
C24 C29 H29A 109.9
C30 C29 H29A 109.9
C24 C29 H29B 109.9
C30 C29 H29B 109.9
H29A C29 H29B 108.3
C29 C30 Cl2 111.77(14)
C29 C30 H30A 109.3
Cl2 C30 H30A 109.3
C29 C30 H30B 109.3
Cl2 C30 H30B 109.3
H30A C30 H30B 107.9
N5 C31 H31A 109.5
N5 C31 H31B 109.5
H31A C31 H31B 109.5
N5 C31 H31C 109.5
H31A C31 H31C 109.5
H31B C31 H31C 109.5
N6 C32 H32A 109.5
N6 C32 H32B 109.5
H32A C32 H32B 109.5
N6 C32 H32C 109.5
H32A C32 H32C 109.5
H32B C32 H32C 109.5
C42 N7 C41 118.28(15)
C43 N8 C42 123.38(15)
C43 N8 C47 117.46(16)
C42 N8 C47 119.04(17)
C43 N9 C33 124.97(17)
C43 N9 C48 116.65(16)
C33 N9 C48 117.65(16)
O5 C33 N9 120.62(17)
O5 C33 C34 124.06(16)
N9 C33 C34 115.29(15)
C35 C34 C42 117.15(16)
C35 C34 C33 124.66(16)
C42 C34 C33 118.00(15)
C34 C35 C36 119.94(16)
C34 C35 C44 120.30(17)
C36 C35 C44 119.64(15)
C35 C36 C37 125.54(17)
C35 C36 C41 116.71(16)
C37 C36 C41 117.74(18)
C38 C37 C36 120.21(19)
C38 C37 H37 119.9
C36 C37 H37 119.9
C37 C38 C39 121.40(19)
C37 C38 H38 119.3
C39 C38 H38 119.3
C40 C39 C38 121.4(2)
C40 C39 H39 119.3
C38 C39 H39 119.3
C39 C40 C41 118.47(19)
C39 C40 C45 121.1(2)
C41 C40 C45 120.41(18)
N7 C41 C36 122.62(17)
N7 C41 C40 116.86(17)
C36 C41 C40 120.44(17)
N7 C42 N8 116.45(15)
N7 C42 C34 124.78(16)
N8 C42 C34 118.72(16)
O6 C43 N8 122.06(19)
O6 C43 N9 121.1(2)
N8 C43 N9 116.77(16)
F8 C44 F7 108.95(16)
F8 C44 F9 104.17(16)
F7 C44 F9 106.44(15)
F8 C44 C35 112.73(14)
F7 C44 C35 112.25(16)
F9 C44 C35 111.81(16)
C46 C45 C40 110.99(17)
C46 C45 H45A 109.4
C40 C45 H45A 109.4
C46 C45 H45B 109.4
C40 C45 H45B 109.4
H45A C45 H45B 108.0
C45 C46 Cl3 109.36(15)
C45 C46 H46A 109.8
Cl3 C46 H46A 109.8
C45 C46 H46B 109.8
Cl3 C46 H46B 109.8
H46A C46 H46B 108.3
N8 C47 H47A 109.5
N8 C47 H47B 109.5
H47A C47 H47B 109.5
N8 C47 H47C 109.5
H47A C47 H47C 109.5
H47B C47 H47C 109.5
N9 C48 H48A 109.5
N9 C48 H48B 109.5
H48A C48 H48B 109.5
N9 C48 H48C 109.5
H48A C48 H48C 109.5
H48B C48 H48C 109.5
C58 N10 C57 118.46(15)
C59 N11 C58 123.41(15)
C59 N11 C63 117.90(15)
C58 N11 C63 118.66(16)
C49 N12 C59 125.59(16)
C49 N12 C64 118.15(16)
C59 N12 C64 116.18(15)
O7 C49 N12 120.44(17)
O7 C49 C50 124.08(16)
N12 C49 C50 115.44(15)
C51 C50 C58 117.08(16)
C51 C50 C49 124.80(16)
C58 C50 C49 118.00(15)
C50 C51 C52 119.54(15)
C50 C51 C60 121.00(16)
C52 C51 C60 119.36(15)
C51 C52 C57 117.20(15)
C51 C52 C53 125.13(16)
C57 C52 C53 117.66(17)
C54 C53 C52 120.14(17)
C54 C53 H53 119.9
C52 C53 H53 119.9
C53 C54 C55 121.64(17)
C53 C54 H54 119.2
C55 C54 H54 119.2
C56 C55 C54 120.84(19)
C56 C55 H55 119.6
C54 C55 H55 119.6
C55 C56 C57 118.69(17)
C55 C56 C61 120.82(18)
C57 C56 C61 120.46(16)
N10 C57 C56 116.79(15)
N10 C57 C52 122.38(16)
C56 C57 C52 120.82(16)
N10 C58 N11 115.94(15)
N10 C58 C50 124.69(15)
N11 C58 C50 119.35(16)
O8 C59 N11 122.71(18)
O8 C59 N12 120.96(18)
N11 C59 N12 116.29(15)
F11 C60 F12 108.24(15)
F11 C60 F10 104.50(13)
F12 C60 F10 106.44(13)
F11 C60 C51 113.20(13)
F12 C60 C51 112.31(14)
F10 C60 C51 111.64(15)
C56 C61 C62 109.64(17)
C56 C61 H61A 109.7
C62 C61 H61A 109.7
C56 C61 H61B 109.7
C62 C61 H61B 109.7
H61A C61 H61B 108.2
C61 C62 Cl4 111.26(16)
C61 C62 H62A 109.4
Cl4 C62 H62A 109.4
C61 C62 H62B 109.4
Cl4 C62 H62B 109.4
H62A C62 H62B 108.0
N11 C63 H63A 109.5
N11 C63 H63B 109.5
H63A C63 H63B 109.5
N11 C63 H63C 109.5
H63A C63 H63C 109.5
H63B C63 H63C 109.5
N12 C64 H64A 109.5
N12 C64 H64B 109.5
H64A C64 H64B 109.5
N12 C64 H64C 109.5
H64A C64 H64C 109.5
H64B C64 H64C 109.5

loop_
_geom_bond_atom_site_label_1
_geom_bond_atom_site_label_2
_geom_bond_distance
Cl1 C14 1.789(2)
F1 C12 1.328(2)
F2 C12 1.345(2)
F3 C12 1.330(2)
N1 C10 1.310(2)
N1 C9 1.363(2)
N2 C11 1.374(2)
N2 C10 1.391(2)
N2 C15 1.470(2)
N3 C1 1.387(2)
N3 C11 1.396(2)
N3 C16 1.465(3)
O1 C1 1.212(2)
O2 C11 1.212(2)
C1 C2 1.479(3)
C2 C3 1.384(2)
C2 C10 1.422(2)
C3 C4 1.423(3)
C3 C12 1.522(2)
C4 C5 1.429(2)
C4 C9 1.430(2)
C5 C6 1.357(3)
C5 H5 0.9500
C6 C7 1.411(3)
C6 H6 0.9500
C7 C8 1.372(3)
C7 H7 0.9500
C8 C9 1.427(3)
C8 C13 1.513(3)
C13 C14 1.514(3)
C13 H13A 0.9900
C13 H13B 0.9900
C14 H14A 0.9900
C14 H14B 0.9900
C15 H15A 0.9800
C15 H15B 0.9800
C15 H15C 0.9800
C16 H16A 0.9800
C16 H16B 0.9800
C16 H16C 0.9800
Cl2 C30 1.791(2)
F4 C28 1.328(2)
F5 C28 1.328(2)
F6 C28 1.344(2)
N4 C26 1.307(2)
N4 C25 1.362(2)
N5 C27 1.378(2)
N5 C26 1.393(2)
N5 C31 1.465(2)
N6 C17 1.381(2)
N6 C27 1.387(2)
N6 C32 1.468(2)
O3 C17 1.214(2)
O4 C27 1.216(2)
C17 C18 1.483(3)
C18 C19 1.384(2)
C18 C26 1.418(2)
C19 C20 1.422(3)
C19 C28 1.523(2)
C20 C21 1.428(2)
C20 C25 1.431(2)
C21 C22 1.361(3)
C21 H21 0.9500
C22 C23 1.401(3)
C22 H22 0.9500
C23 C24 1.369(3)
C23 H23 0.9500
C24 C25 1.427(3)
C24 C29 1.511(3)
C29 C30 1.512(3)
C29 H29A 0.9900
C29 H29B 0.9900
C30 H30A 0.9900
C30 H30B 0.9900
C31 H31A 0.9800
C31 H31B 0.9800
C31 H31C 0.9800
C32 H32A 0.9800
C32 H32B 0.9800
C32 H32C 0.9800
Cl3 C46 1.804(2)
F7 C44 1.333(2)
F8 C44 1.331(2)
F9 C44 1.342(2)
N7 C42 1.304(2)
N7 C41 1.361(2)
N8 C43 1.369(3)
N8 C42 1.394(2)
N8 C47 1.471(2)
N9 C43 1.385(2)
N9 C33 1.389(2)
N9 C48 1.469(3)
O7 C49 1.215(2)
O8 C59 1.212(2)
C33 O5 1.213(2)
C33 C34 1.475(3)
C34 C35 1.383(2)
C34 C42 1.425(2)
C35 C36 1.423(3)
C35 C44 1.525(2)
C36 C37 1.424(3)
C36 C41 1.429(3)
C37 C38 1.357(3)
C37 H37 0.9500
C38 C39 1.403(3)
C38 H38 0.9500
C39 C40 1.362(3)
C39 H39 0.9500
C40 C41 1.430(3)
C40 C45 1.515(3)
C43 O6 1.215(2)
C45 C46 1.499(3)
C45 H45A 0.9900
C45 H45B 0.9900
C46 H46A 0.9900
C46 H46B 0.9900
C47 H47A 0.9800
C47 H47B 0.9800
C47 H47C 0.9800
C48 H48A 0.9800
C48 H48B 0.9800
C48 H48C 0.9800
Cl4 C62 1.792(2)
F10 C60 1.340(2)
F11 C60 1.330(2)
F12 C60 1.338(2)
N10 C58 1.308(2)
N10 C57 1.361(2)
N11 C59 1.372(2)
N11 C58 1.392(2)
N11 C63 1.472(2)
N12 C49 1.386(2)
N12 C59 1.395(2)
N12 C64 1.469(3)
C49 C50 1.482(3)
C50 C51 1.391(2)
C50 C58 1.425(2)
C51 C52 1.423(2)
C51 C60 1.530(2)
C52 C57 1.426(2)
C52 C53 1.431(2)
C53 C54 1.356(3)
C53 H53 0.9500
C54 C55 1.407(3)
C54 H54 0.9500
C55 C56 1.371(3)
C55 H55 0.9500
C56 C57 1.423(3)
C56 C61 1.509(3)
C61 C62 1.510(3)
C61 H61A 0.9900
C61 H61B 0.9900
C62 H62A 0.9900
C62 H62B 0.9900
C63 H63A 0.9800
C63 H63B 0.9800
C63 H63C 0.9800
C64 H64A 0.9800
C64 H64B 0.9800
C64 H64C 0.9800

loop_
_geom_torsion_atom_site_label_1
_geom_torsion_atom_site_label_2
_geom_torsion_atom_site_label_3
_geom_torsion_atom_site_label_4
_geom_torsion
C11 N3 C1 O1 157.81(19)
C16 N3 C1 O1 -10.1(3)
C11 N3 C1 C2 -19.8(3)
C16 N3 C1 C2 172.33(17)
O1 C1 C2 C3 24.1(3)
N3 C1 C2 C3 -158.40(18)
O1 C1 C2 C10 -151.52(19)
N3 C1 C2 C10 26.0(2)
C10 C2 C3 C4 10.2(3)
C1 C2 C3 C4 -165.38(17)
C10 C2 C3 C12 -166.41(16)
C1 C2 C3 C12 18.0(3)
C2 C3 C4 C5 173.23(17)
C12 C3 C4 C5 -10.1(3)
C2 C3 C4 C9 -3.4(3)
C12 C3 C4 C9 173.27(16)
C3 C4 C5 C6 -177.19(17)
C9 C4 C5 C6 -0.6(3)
C4 C5 C6 C7 0.3(3)
C5 C6 C7 C8 0.7(3)
C6 C7 C8 C9 -1.3(3)
C6 C7 C8 C13 178.10(18)
C10 N1 C9 C8 -175.81(16)
C10 N1 C9 C4 6.2(3)
C7 C8 C9 N1 -177.17(17)
C13 C8 C9 N1 3.5(3)
C7 C8 C9 C4 0.9(3)
C13 C8 C9 C4 -178.49(17)
C3 C4 C9 N1 -5.2(3)
C5 C4 C9 N1 178.00(17)
C3 C4 C9 C8 176.89(16)
C5 C4 C9 C8 0.1(3)
C9 N1 C10 N2 -176.61(15)
C9 N1 C10 C2 1.4(3)
C11 N2 C10 N1 175.44(17)
C15 N2 C10 N1 0.9(3)
C11 N2 C10 C2 -2.7(3)
C15 N2 C10 C2 -177.28(17)
C3 C2 C10 N1 -9.7(3)
C1 C2 C10 N1 166.25(17)
C3 C2 C10 N2 168.30(16)
C1 C2 C10 N2 -15.8(2)
C10 N2 C11 O2 -172.33(18)
C15 N2 C11 O2 2.3(3)
C10 N2 C11 N3 10.0(3)
C15 N2 C11 N3 -175.28(17)
C1 N3 C11 O2 -175.46(19)
C16 N3 C11 O2 -7.5(3)
C1 N3 C11 N2 2.2(3)
C16 N3 C11 N2 170.12(18)
C2 C3 C12 F1 24.3(2)
C4 C3 C12 F1 -152.34(16)
C2 C3 C12 F3 -99.3(2)
C4 C3 C12 F3 84.1(2)
C2 C3 C12 F2 141.17(17)
C4 C3 C12 F2 -35.4(2)
C7 C8 C13 C14 100.0(2)
C9 C8 C13 C14 -80.6(2)
C8 C13 C14 Cl1 -169.24(14)
C27 N6 C17 O3 -161.81(18)
C32 N6 C17 O3 3.1(3)
C27 N6 C17 C18 15.3(3)
C32 N6 C17 C18 -179.75(16)
O3 C17 C18 C19 -18.1(3)
N6 C17 C18 C19 164.83(17)
O3 C17 C18 C26 155.06(18)
N6 C17 C18 C26 -22.0(2)
C26 C18 C19 C20 -8.8(2)
C17 C18 C19 C20 164.38(16)
C26 C18 C19 C28 169.14(16)
C17 C18 C19 C28 -17.7(3)
C18 C19 C20 C21 -175.20(17)
C28 C19 C20 C21 6.8(3)
C18 C19 C20 C25 2.1(2)
C28 C19 C20 C25 -175.89(15)
C19 C20 C21 C22 178.13(18)
C25 C20 C21 C22 0.8(3)
C20 C21 C22 C23 -1.3(3)
C21 C22 C23 C24 0.2(3)
C22 C23 C24 C25 1.2(3)
C22 C23 C24 C29 178.54(18)
C26 N4 C25 C24 176.64(16)
C26 N4 C25 C20 -5.7(2)
C23 C24 C25 N4 176.12(17)
C29 C24 C25 N4 -1.3(2)
C23 C24 C25 C20 -1.6(3)
C29 C24 C25 C20 -178.96(16)
C19 C20 C25 N4 5.5(2)
C21 C20 C25 N4 -176.98(16)
C19 C20 C25 C24 -176.95(16)
C21 C20 C25 C24 0.6(3)
C25 N4 C26 N5 177.16(15)
C25 N4 C26 C18 -1.8(3)
C27 N5 C26 N4 178.06(16)
C31 N5 C26 N4 -3.3(2)
C27 N5 C26 C18 -2.9(3)
C31 N5 C26 C18 175.68(17)
C19 C18 C26 N4 9.1(3)
C17 C18 C26 N4 -164.63(16)
C19 C18 C26 N5 -169.78(16)
C17 C18 C26 N5 16.5(2)
C26 N5 C27 O4 177.28(18)
C31 N5 C27 O4 -1.4(3)
C26 N5 C27 N6 -4.9(3)
C31 N5 C27 N6 176.49(17)
C17 N6 C27 O4 175.84(18)
C32 N6 C27 O4 10.9(3)
C17 N6 C27 N5 -2.0(3)
C32 N6 C27 N5 -166.93(17)
C18 C19 C28 F4 -25.1(2)
C20 C19 C28 F4 152.82(16)
C18 C19 C28 F5 98.5(2)
C20 C19 C28 F5 -83.6(2)
C18 C19 C28 F6 -141.99(17)
C20 C19 C28 F6 35.9(2)
C23 C24 C29 C30 -98.5(2)
C25 C24 C29 C30 78.8(2)
C24 C29 C30 Cl2 174.69(14)
C43 N9 C33 O5 164.25(19)
C48 N9 C33 O5 -5.6(3)
C43 N9 C33 C34 -13.8(3)
C48 N9 C33 C34 176.36(17)
O5 C33 C34 C35 15.8(3)
N9 C33 C34 C35 -166.21(17)
O5 C33 C34 C42 -158.94(18)
N9 C33 C34 C42 19.0(2)
C42 C34 C35 C36 8.3(2)
C33 C34 C35 C36 -166.48(17)
C42 C34 C35 C44 -167.71(16)
C33 C34 C35 C44 17.5(3)
C34 C35 C36 C37 171.00(18)
C44 C35 C36 C37 -13.0(3)
C34 C35 C36 C41 -7.4(3)
C44 C35 C36 C41 168.65(16)
C35 C36 C37 C38 178.95(19)
C41 C36 C37 C38 -2.7(3)
C36 C37 C38 C39 -2.2(3)
C37 C38 C39 C40 3.3(3)
C38 C39 C40 C41 0.7(3)
C38 C39 C40 C45 -178.1(2)
C42 N7 C41 C36 2.8(3)
C42 N7 C41 C40 179.52(17)
C35 C36 C41 N7 1.7(3)
C37 C36 C41 N7 -176.78(18)
C35 C36 C41 C40 -174.86(17)
C37 C36 C41 C40 6.6(3)
C39 C40 C41 N7 177.55(19)
C45 C40 C41 N7 -3.6(3)
C39 C40 C41 C36 -5.7(3)
C45 C40 C41 C36 173.13(18)
C41 N7 C42 N8 -179.25(16)
C41 N7 C42 C34 -1.9(3)
C43 N8 C42 N7 174.13(17)
C47 N8 C42 N7 -1.8(3)
C43 N8 C42 C34 -3.4(3)
C47 N8 C42 C34 -179.41(17)
C35 C34 C42 N7 -3.7(3)
C33 C34 C42 N7 171.41(17)
C35 C34 C42 N8 173.61(16)
C33 C34 C42 N8 -11.3(2)
C42 N8 C43 O6 -171.82(19)
C47 N8 C43 O6 4.2(3)
C42 N8 C43 N9 9.5(3)
C47 N8 C43 N9 -174.51(18)
C33 N9 C43 O6 -178.9(2)
C48 N9 C43 O6 -9.0(3)
C33 N9 C43 N8 -0.1(3)
C48 N9 C43 N8 169.78(18)
C34 C35 C44 F8 32.7(2)
C36 C35 C44 F8 -143.32(17)
C34 C35 C44 F7 -90.8(2)
C36 C35 C44 F7 93.2(2)
C34 C35 C44 F9 149.67(17)
C36 C35 C44 F9 -26.4(2)
C39 C40 C45 C46 -94.3(3)
C41 C40 C45 C46 86.9(3)
C40 C45 C46 Cl3 172.54(15)
C59 N12 C49 O7 -168.55(18)
C64 N12 C49 O7 8.2(3)
C59 N12 C49 C50 9.1(3)
C64 N12 C49 C50 -174.15(16)
O7 C49 C50 C51 -13.3(3)
N12 C49 C50 C51 169.09(16)
O7 C49 C50 C58 162.66(17)
N12 C49 C50 C58 -14.9(2)
C58 C50 C51 C52 -9.1(2)
C49 C50 C51 C52 166.89(16)
C58 C50 C51 C60 167.14(15)
C49 C50 C51 C60 -16.8(3)
C50 C51 C52 C57 8.4(2)
C60 C51 C52 C57 -167.96(15)
C50 C51 C52 C53 -169.92(17)
C60 C51 C52 C53 13.8(3)
C51 C52 C53 C54 -178.66(17)
C57 C52 C53 C54 3.1(3)
C52 C53 C54 C55 1.0(3)
C53 C54 C55 C56 -3.1(3)
C54 C55 C56 C57 1.0(3)
C54 C55 C56 C61 -176.93(18)
C58 N10 C57 C56 178.34(16)
C58 N10 C57 C52 -2.8(3)
C55 C56 C57 N10 -178.02(17)
C61 C56 C57 N10 -0.1(3)
C55 C56 C57 C52 3.1(3)
C61 C56 C57 C52 -178.95(17)
C51 C52 C57 N10 -2.3(3)
C53 C52 C57 N10 176.10(17)
C51 C52 C57 C56 176.48(16)
C53 C52 C57 C56 -5.1(3)
C57 N10 C58 N11 -179.63(15)
C57 N10 C58 C50 2.0(3)
C59 N11 C58 N10 -175.23(16)
C63 N11 C58 N10 2.7(2)
C59 N11 C58 C50 3.2(3)
C63 N11 C58 C50 -178.80(16)
C51 C50 C58 N10 4.0(3)
C49 C50 C58 N10 -172.27(16)
C51 C50 C58 N11 -174.30(16)
C49 C50 C58 N11 9.4(2)
C58 N11 C59 O8 172.72(18)
C63 N11 C59 O8 -5.3(3)
C58 N11 C59 N12 -9.5(3)
C63 N11 C59 N12 172.50(17)
C49 N12 C59 O8 -179.34(18)
C64 N12 C59 O8 3.9(3)
C49 N12 C59 N11 2.9(3)
C64 N12 C59 N11 -173.92(17)
C50 C51 C60 F11 -33.0(2)
C52 C51 C60 F11 143.31(16)
C50 C51 C60 F12 89.99(19)
C52 C51 C60 F12 -93.73(19)
C50 C51 C60 F10 -150.55(16)
C52 C51 C60 F10 25.7(2)
C55 C56 C61 C62 95.9(2)
C57 C56 C61 C62 -82.0(2)
C56 C61 C62 Cl4 -178.57(14)
